data_2227246
loop_
_publ_author_name
'Froelich, Anna'
'Gzella, Andrzej K.'

_publ_section_title
;
 Oleanolic acid ethanol monosolvate
;
_journal_coeditor_code BT5364
_journal_issue 11
_journal_name_full 'Acta Crystallographica Section E'
_journal_page_first o2790
_journal_paper_doi 10.1107/S1600536810039929
_journal_volume 66
_journal_year 2010
_chemical_formula_iupac 'C30 H48 O3, C2 H6 O'
_chemical_formula_moiety 'C30 H48 O3, C2 H6 O'
_chemical_formula_sum 'C32 H54 O4'
_chemical_formula_weight 502.75
_chemical_melting_point_gt 582
_chemical_melting_point_lt 583
_chemical_name_common 'oleanolic acid ethanolate'
_chemical_name_systematic
;
3\b-hydroxyolean-12-en-28-oic acid ethanol monosolvate
;
_space_group_IT_number 4
_symmetry_cell_setting monoclinic
_symmetry_space_group_name_Hall 'P 2yb'
_symmetry_space_group_name_H-M 'P 1 21 1'
_atom_sites_solution_hydrogens geom
_atom_sites_solution_primary direct
_atom_sites_solution_secondary difmap
_audit_creation_method SHELXL-97
_cell_angle_alpha 90.00
_cell_angle_beta 107.500(9)
_cell_angle_gamma 90.00
_cell_formula_units_Z 4
_cell_length_a 16.3616(14)
_cell_length_b 7.2587(5)
_cell_length_c 25.786(2)
_cell_measurement_reflns_used 11811
_cell_measurement_temperature 130(2)
_cell_measurement_theta_max 75.1765
_cell_measurement_theta_min 2.8295
_cell_volume 2920.7(4)
_computing_cell_refinement
;
CrysAlis Pro (Oxford Diffraction, 2007)
;
_computing_data_collection
;
CrysAlis Pro (Oxford Diffraction, 2007)
;
_computing_data_reduction
;
CrysAlis Pro (Oxford Diffraction, 2007)
;
_computing_molecular_graphics 'ORTEP-3 for Windows (Farrugia, 1997)'
_computing_publication_material
;
WinGX (Farrugia, 1999) and PLATON (Spek, 2009)
;
_computing_structure_refinement 'SHELXL97 (Sheldrick, 2008)'
_computing_structure_solution 'SHELXS97 (Sheldrick, 2008)'
_diffrn_ambient_temperature 130(2)
_diffrn_detector_area_resol_mean 10.5357
_diffrn_measured_fraction_theta_full 0.992
_diffrn_measured_fraction_theta_max 0.992
_diffrn_measurement_device_type 'Oxford Diffraction SuperNova Atlas'
_diffrn_measurement_method '\w scans'
_diffrn_radiation_monochromator mirror
_diffrn_radiation_source 'SuperNova (Cu) X-ray Source'
_diffrn_radiation_type 'Cu K\a'
_diffrn_radiation_wavelength 1.54184
_diffrn_reflns_av_R_equivalents 0.0251
_diffrn_reflns_av_sigmaI/netI 0.0205
_diffrn_reflns_limit_h_max 19
_diffrn_reflns_limit_h_min -20
_diffrn_reflns_limit_k_max 8
_diffrn_reflns_limit_k_min -8
_diffrn_reflns_limit_l_max 31
_diffrn_reflns_limit_l_min -23
_diffrn_reflns_number 21878
_diffrn_reflns_theta_full 72.12
_diffrn_reflns_theta_max 72.12
_diffrn_reflns_theta_min 8.89
_exptl_absorpt_coefficient_mu 0.565
_exptl_absorpt_correction_T_max 1.00000
_exptl_absorpt_correction_T_min 0.90079
_exptl_absorpt_correction_type multi-scan
_exptl_absorpt_process_details
;
(CrysAlis Pro; Oxford Diffraction, 2007)
;
_exptl_crystal_colour colourless
_exptl_crystal_density_diffrn 1.143
_exptl_crystal_density_method 'not measured'
_exptl_crystal_description prism
_exptl_crystal_F_000 1112
_exptl_crystal_size_max 0.34
_exptl_crystal_size_mid 0.11
_exptl_crystal_size_min 0.08
_refine_diff_density_max 0.217
_refine_diff_density_min -0.200
_refine_ls_abs_structure_details 'Flack (1983), 4907 Friedel pairs'
_refine_ls_abs_structure_Flack 0.01(13)
_refine_ls_extinction_method none
_refine_ls_goodness_of_fit_ref 1.093
_refine_ls_hydrogen_treatment mixed
_refine_ls_matrix_type full
_refine_ls_number_parameters 732
_refine_ls_number_reflns 11079
_refine_ls_number_restraints 1
_refine_ls_restrained_S_all 1.093
_refine_ls_R_factor_all 0.0389
_refine_ls_R_factor_gt 0.0374
_refine_ls_shift/su_max 0.001
_refine_ls_shift/su_mean 0.000
_refine_ls_structure_factor_coef Fsqd
_refine_ls_weighting_details 'calc w=1/[\s^2^(Fo^2^)+(0.0678P)^2^+0.6434P] where P=(Fo^2^+2Fc^2^)/3'
_refine_ls_weighting_scheme calc
_refine_ls_wR_factor_gt 0.1103
_refine_ls_wR_factor_ref 0.1142
_reflns_number_gt 10744
_reflns_number_total 11079
_reflns_threshold_expression I>2\s(I)
_cod_data_source_file bt5364.cif
_cod_data_source_block I
_cod_original_sg_symbol_H-M 'P 21'
_cod_database_code 2227246
_cod_database_fobs_code 2227246

loop_
_symmetry_equiv_pos_as_xyz
'x, y, z'
'-x, y+1/2, -z'

loop_
_atom_site_type_symbol
_atom_site_label
_atom_site_fract_x
_atom_site_fract_y
_atom_site_fract_z
_atom_site_U_iso_or_equiv
_atom_site_adp_type
_atom_site_calc_flag
_atom_site_refinement_flags
_atom_site_occupancy
_atom_site_disorder_assembly
_atom_site_disorder_group
O O1A 0.90339(8) 0.6221(2) 0.57647(5) 0.0313(3) Uani d . 1 . .
O O2A 0.77763(8) 0.93170(18) 0.96632(5) 0.0301(3) Uani d . 1 . .
O O3A 0.70930(8) 1.18974(18) 0.93395(5) 0.0316(3) Uani d . 1 . .
C C1A 0.86540(10) 0.5160(2) 0.70946(6) 0.0238(3) Uani d . 1 . .
H H1A 0.8969 0.4346 0.7384 0.029 Uiso calc R 1 . .
H H1B 0.8074 0.4688 0.6956 0.029 Uiso calc R 1 . .
C C2A 0.90733(10) 0.5118(2) 0.66370(7) 0.0256(3) Uani d . 1 . .
H H2A 0.9673 0.5452 0.6782 0.031 Uiso calc R 1 . .
H H2B 0.9042 0.3879 0.6491 0.031 Uiso calc R 1 . .
C C3A 0.86311(10) 0.6437(3) 0.61866(6) 0.0249(3) Uani d . 1 . .
H H3A 0.8032 0.6049 0.6039 0.030 Uiso calc R 1 . .
C C4A 0.86382(10) 0.8445(2) 0.63751(6) 0.0229(3) Uani d . 1 . .
C C5A 0.82363(9) 0.8450(2) 0.68520(6) 0.0208(3) Uani d . 1 . .
H H5A 0.7647 0.8019 0.6688 0.025 Uiso calc R 1 . .
C C6A 0.81396(10) 1.0361(2) 0.70722(6) 0.0232(3) Uani d . 1 . .
H H6A 0.7964 1.1231 0.6774 0.028 Uiso calc R 1 . .
H H6B 0.8686 1.0764 0.7315 0.028 Uiso calc R 1 . .
C C7A 0.74730(10) 1.0319(2) 0.73782(6) 0.0231(3) Uani d . 1 . .
H H7A 0.6918 1.0038 0.7123 0.028 Uiso calc R 1 . .
H H7B 0.7438 1.1534 0.7526 0.028 Uiso calc R 1 . .
C C8A 0.76693(10) 0.8902(2) 0.78446(6) 0.0201(3) Uani d . 1 . .
C C9A 0.79544(10) 0.7030(2) 0.76614(6) 0.0202(3) Uani d . 1 . .
H H9A 0.7433 0.6517 0.7407 0.024 Uiso calc R 1 . .
C C10A 0.86222(10) 0.7093(2) 0.73320(6) 0.0202(3) Uani d . 1 . .
C C11A 0.81932(11) 0.5671(2) 0.81433(7) 0.0261(3) Uani d . 1 . .
H H11A 0.8131 0.4423 0.8002 0.031 Uiso calc R 1 . .
H H11B 0.8791 0.5850 0.8348 0.031 Uiso calc R 1 . .
C C12A 0.76539(10) 0.5886(2) 0.85225(6) 0.0231(3) Uani d . 1 . .
H H12A 0.7752 0.5053 0.8809 0.028 Uiso calc R 1 . .
C C13A 0.70544(10) 0.7145(2) 0.84866(6) 0.0202(3) Uani d . 1 . .
C C14A 0.68265(10) 0.8523(2) 0.80123(6) 0.0210(3) Uani d . 1 . .
C C15A 0.64668(11) 1.0357(2) 0.81549(6) 0.0236(3) Uani d . 1 . .
H H15A 0.6943 1.1151 0.8338 0.028 Uiso calc R 1 . .
H H15B 0.6148 1.0963 0.7820 0.028 Uiso calc R 1 . .
C C16A 0.58848(10) 1.0150(2) 0.85147(6) 0.0229(3) Uani d . 1 . .
H H16A 0.5370 0.9491 0.8316 0.027 Uiso calc R 1 . .
H H16B 0.5716 1.1361 0.8604 0.027 Uiso calc R 1 . .
C C17A 0.63323(10) 0.9107(2) 0.90410(6) 0.0216(3) Uani d . 1 . .
C C18A 0.65581(10) 0.7139(2) 0.89009(6) 0.0202(3) Uani d . 1 . .
H H18A 0.6937 0.6606 0.9236 0.024 Uiso calc R 1 . .
C C19A 0.57587(10) 0.5889(2) 0.87175(6) 0.0231(3) Uani d . 1 . .
H H19A 0.5396 0.6318 0.8368 0.028 Uiso calc R 1 . .
H H19B 0.5941 0.4646 0.8668 0.028 Uiso calc R 1 . .
C C20A 0.52282(10) 0.5835(2) 0.91188(6) 0.0242(3) Uani d . 1 . .
C C21A 0.49777(11) 0.7811(2) 0.92099(7) 0.0252(3) Uani d . 1 . .
H H21A 0.4611 0.8302 0.8869 0.030 Uiso calc R 1 . .
H H21B 0.4652 0.7802 0.9468 0.030 Uiso calc R 1 . .
C C22A 0.57532(11) 0.9061(2) 0.94220(7) 0.0247(3) Uani d . 1 . .
H H22A 0.6090 0.8638 0.9779 0.030 Uiso calc R 1 . .
H H22B 0.5559 1.0301 0.9461 0.030 Uiso calc R 1 . .
C C23A 0.80474(11) 0.9573(3) 0.59050(6) 0.0292(4) Uani d . 1 . .
H H23A 0.8218 0.9398 0.5583 0.044 Uiso calc R 1 . .
H H23B 0.8090 1.0855 0.6001 0.044 Uiso calc R 1 . .
H H23C 0.7466 0.9169 0.5838 0.044 Uiso calc R 1 . .
C C24A 0.95432(11) 0.9281(3) 0.65146(7) 0.0281(4) Uani d . 1 . .
H H24A 0.9948 0.8453 0.6748 0.042 Uiso calc R 1 . .
H H24B 0.9554 1.0438 0.6697 0.042 Uiso calc R 1 . .
H H24C 0.9693 0.9473 0.6186 0.042 Uiso calc R 1 . .
C C25A 0.95356(10) 0.7606(2) 0.76792(6) 0.0241(3) Uani d . 1 . .
H H25A 0.9662 0.7012 0.8027 0.036 Uiso calc R 1 . .
H H25B 0.9576 0.8917 0.7729 0.036 Uiso calc R 1 . .
H H25C 0.9939 0.7209 0.7498 0.036 Uiso calc R 1 . .
C C26A 0.83793(10) 0.9721(2) 0.83296(6) 0.0243(3) Uani d . 1 . .
H H26A 0.8864 1.0052 0.8213 0.037 Uiso calc R 1 . .
H H26B 0.8550 0.8824 0.8615 0.037 Uiso calc R 1 . .
H H26C 0.8164 1.0798 0.8462 0.037 Uiso calc R 1 . .
C C27A 0.60956(10) 0.7624(3) 0.75467(6) 0.0243(3) Uani d . 1 . .
H H27A 0.6228 0.6351 0.7511 0.036 Uiso calc R 1 . .
H H27B 0.6044 0.8255 0.7211 0.036 Uiso calc R 1 . .
H H27C 0.5564 0.7714 0.7631 0.036 Uiso calc R 1 . .
C C28A 0.71465(10) 1.0086(2) 0.93722(6) 0.0226(3) Uani d . 1 . .
C C29A 0.44085(12) 0.4713(3) 0.88732(8) 0.0340(4) Uani d . 1 . .
H H29A 0.4083 0.4665 0.9127 0.051 Uiso calc R 1 . .
H H29B 0.4557 0.3486 0.8796 0.051 Uiso calc R 1 . .
H H29C 0.4072 0.5287 0.8543 0.051 Uiso calc R 1 . .
C C30A 0.57331(12) 0.4954(3) 0.96598(7) 0.0299(4) Uani d . 1 . .
H H30A 0.6275 0.5566 0.9800 0.045 Uiso calc R 1 . .
H H30B 0.5827 0.3674 0.9603 0.045 Uiso calc R 1 . .
H H30C 0.5414 0.5070 0.9915 0.045 Uiso calc R 1 . .
O O1B 0.81330(9) 0.66050(18) 0.04267(5) 0.0304(3) Uani d . 1 . .
O O2B 0.79977(8) 0.7474(2) 0.47278(5) 0.0320(3) Uani d . 1 . .
O O3B 0.71731(10) 0.4977(2) 0.45176(6) 0.0428(3) Uani d . 1 . .
C C1B 0.71248(10) 0.5072(2) 0.14822(6) 0.0238(3) Uani d . 1 . .
H H1C 0.6986 0.3838 0.1573 0.029 Uiso calc R 1 . .
H H1D 0.6594 0.5760 0.1356 0.029 Uiso calc R 1 . .
C C2B 0.75329(11) 0.4953(2) 0.10215(6) 0.0254(3) Uani d . 1 . .
H H2C 0.8040 0.4182 0.1135 0.031 Uiso calc R 1 . .
H H2D 0.7132 0.4385 0.0706 0.031 Uiso calc R 1 . .
C C3B 0.77771(11) 0.6836(2) 0.08688(6) 0.0250(3) Uani d . 1 . .
H H3B 0.7252 0.7568 0.0736 0.030 Uiso calc R 1 . .
C C4B 0.84041(11) 0.7895(2) 0.13473(6) 0.0243(3) Uani d . 1 . .
C C5B 0.80132(10) 0.7879(2) 0.18307(6) 0.0219(3) Uani d . 1 . .
H H5B 0.7488 0.8612 0.1701 0.026 Uiso calc R 1 . .
C C6B 0.85528(11) 0.8903(3) 0.23372(7) 0.0264(3) Uani d . 1 . .
H H6C 0.8776 1.0029 0.2229 0.032 Uiso calc R 1 . .
H H6D 0.9035 0.8141 0.2531 0.032 Uiso calc R 1 . .
C C7B 0.80119(11) 0.9368(2) 0.27121(7) 0.0278(4) Uani d . 1 . .
H H7C 0.7575 1.0250 0.2529 0.033 Uiso calc R 1 . .
H H7D 0.8377 0.9957 0.3037 0.033 Uiso calc R 1 . .
C C8B 0.75715(10) 0.7698(2) 0.28832(6) 0.0237(3) Uani d . 1 . .
C C9B 0.71504(10) 0.6467(2) 0.23786(6) 0.0222(3) Uani d . 1 . .
H H9B 0.6670 0.7197 0.2153 0.027 Uiso calc R 1 . .
C C10B 0.77086(9) 0.5999(2) 0.19971(6) 0.0214(3) Uani d . 1 . .
C C11B 0.67340(11) 0.4763(3) 0.25505(7) 0.0281(3) Uani d . 1 . .
H H11C 0.6292 0.4301 0.2236 0.034 Uiso calc R 1 . .
H H11D 0.7165 0.3808 0.2667 0.034 Uiso calc R 1 . .
C C12B 0.63430(11) 0.5113(3) 0.29992(7) 0.0270(3) Uani d . 1 . .
H H12B 0.6045 0.4147 0.3095 0.032 Uiso calc R 1 . .
C C13B 0.63866(10) 0.6688(3) 0.32707(6) 0.0248(3) Uani d . 1 . .
C C14B 0.68334(10) 0.8376(2) 0.31246(6) 0.0247(3) Uani d . 1 . .
C C15B 0.72356(11) 0.9623(3) 0.36257(7) 0.0281(3) Uani d . 1 . .
H H15C 0.7806 0.9167 0.3811 0.034 Uiso calc R 1 . .
H H15D 0.7297 1.0856 0.3497 0.034 Uiso calc R 1 . .
C C16B 0.67345(12) 0.9750(3) 0.40403(7) 0.0302(4) Uani d . 1 . .
H H16C 0.7077 1.0411 0.4359 0.036 Uiso calc R 1 . .
H H16D 0.6214 1.0450 0.3883 0.036 Uiso calc R 1 . .
C C17B 0.65013(11) 0.7866(3) 0.42139(7) 0.0276(4) Uani d . 1 . .
C C18B 0.59397(10) 0.6814(3) 0.37119(6) 0.0269(3) Uani d . 1 . .
H H18B 0.5878 0.5553 0.3830 0.032 Uiso calc R 1 . .
C C19B 0.50291(11) 0.7641(3) 0.35052(7) 0.0298(4) Uani d . 1 . .
H H19C 0.5068 0.8867 0.3365 0.036 Uiso calc R 1 . .
H H19D 0.4689 0.6894 0.3206 0.036 Uiso calc R 1 . .
C C20B 0.45584(11) 0.7770(3) 0.39395(7) 0.0339(4) Uani d . 1 . .
C C21B 0.51280(12) 0.8853(3) 0.44276(7) 0.0373(4) Uani d . 1 . .
H H21C 0.5174 1.0117 0.4318 0.045 Uiso calc R 1 . .
H H21D 0.4856 0.8869 0.4714 0.045 Uiso calc R 1 . .
C C22B 0.60269(12) 0.8040(3) 0.46524(7) 0.0355(4) Uani d . 1 . .
H H22C 0.5985 0.6830 0.4802 0.043 Uiso calc R 1 . .
H H22D 0.6362 0.8815 0.4946 0.043 Uiso calc R 1 . .
C C23B 0.84380(13) 0.9892(3) 0.11599(7) 0.0320(4) Uani d . 1 . .
H H23D 0.7892 1.0468 0.1110 0.048 Uiso calc R 1 . .
H H23E 0.8572 0.9903 0.0822 0.048 Uiso calc R 1 . .
H H23F 0.8871 1.0554 0.1430 0.048 Uiso calc R 1 . .
C C24B 0.93099(11) 0.7092(3) 0.14856(7) 0.0316(4) Uani d . 1 . .
H H24D 0.9544 0.7336 0.1193 0.047 Uiso calc R 1 . .
H H24E 0.9287 0.5786 0.1538 0.047 Uiso calc R 1 . .
H H24F 0.9666 0.7652 0.1813 0.047 Uiso calc R 1 . .
C C25B 0.84530(10) 0.4654(2) 0.22509(7) 0.0260(3) Uani d . 1 . .
H H25D 0.8289 0.3822 0.2491 0.039 Uiso calc R 1 . .
H H25E 0.8950 0.5338 0.2451 0.039 Uiso calc R 1 . .
H H25F 0.8583 0.3966 0.1968 0.039 Uiso calc R 1 . .
C C26B 0.82541(11) 0.6599(3) 0.33183(7) 0.0289(4) Uani d . 1 . .
H H26D 0.7996 0.5517 0.3416 0.043 Uiso calc R 1 . .
H H26E 0.8482 0.7354 0.3635 0.043 Uiso calc R 1 . .
H H26F 0.8709 0.6244 0.3175 0.043 Uiso calc R 1 . .
C C27B 0.61333(11) 0.9524(3) 0.27131(7) 0.0287(4) Uani d . 1 . .
H H27D 0.5782 1.0128 0.2900 0.043 Uiso calc R 1 . .
H H27E 0.5785 0.8724 0.2438 0.043 Uiso calc R 1 . .
H H27F 0.6400 1.0430 0.2546 0.043 Uiso calc R 1 . .
C C28B 0.73084(11) 0.6762(3) 0.45021(6) 0.0285(4) Uani d . 1 . .
C C29B 0.37235(12) 0.8830(4) 0.37015(8) 0.0411(5) Uani d . 1 . .
H H29D 0.3414 0.8879 0.3964 0.062 Uiso calc R 1 . .
H H29E 0.3381 0.8218 0.3379 0.062 Uiso calc R 1 . .
H H29F 0.3850 1.0059 0.3612 0.062 Uiso calc R 1 . .
C C30B 0.43526(13) 0.5863(4) 0.41156(8) 0.0397(4) Uani d . 1 . .
H H30D 0.4061 0.5987 0.4386 0.060 Uiso calc R 1 . .
H H30E 0.4875 0.5187 0.4265 0.060 Uiso calc R 1 . .
H H30F 0.3992 0.5215 0.3807 0.060 Uiso calc R 1 . .
O O1BA 0.84055(9) 0.3450(2) -0.00132(7) 0.0463(4) Uani d . 1 . .
H H1BO 0.8341(18) 0.446(5) 0.0130(12) 0.057(8) Uiso d . 1 . .
C C1BA 0.9207(2) 0.3265(6) -0.0114(2) 0.0467(10) Uani d P 0.742(8) A 1
H H1BA 0.9281 0.4274 -0.0342 0.056 Uiso calc PR 0.742(8) A 1
H H1BB 0.9214 0.2124 -0.0308 0.056 Uiso calc PR 0.742(8) A 1
C C2BA 0.9930(2) 0.3264(6) 0.04001(16) 0.0608(12) Uani d P 0.742(8) A 1
H H2BA 1.0461 0.3107 0.0318 0.091 Uiso calc PR 0.742(8) A 1
H H2BB 0.9857 0.2270 0.0628 0.091 Uiso calc PR 0.742(8) A 1
H H2BC 0.9940 0.4413 0.0586 0.091 Uiso calc PR 0.742(8) A 1
C C1BB 0.9313(7) 0.3021(18) 0.0183(6) 0.050(3) Uani d P 0.258(8) A 2
H H1BC 0.9400 0.1799 0.0342 0.060 Uiso calc PR 0.258(8) A 2
H H1BD 0.9611 0.3905 0.0457 0.060 Uiso calc PR 0.258(8) A 2
C C2BB 0.9646(8) 0.311(2) -0.0308(5) 0.073(4) Uani d P 0.258(8) A 2
H H2BD 1.0253 0.2893 -0.0194 0.109 Uiso calc PR 0.258(8) A 2
H H2BE 0.9532 0.4314 -0.0471 0.109 Uiso calc PR 0.258(8) A 2
H H2BF 0.9364 0.2197 -0.0568 0.109 Uiso calc PR 0.258(8) A 2
O O1AA 0.8414(4) 0.3086(9) 0.5142(3) 0.0323(10) Uani d P 0.632(12) B 1
H H1AO 0.8655 0.3969 0.5323 0.048 Uiso calc PR 0.632(12) B 1
C C1AA 0.9004(3) 0.2115(7) 0.49363(15) 0.0420(13) Uani d P 0.632(12) B 1
H H1AA 0.8820 0.0844 0.4868 0.050 Uiso calc PR 0.632(12) B 1
H H1AB 0.9564 0.2121 0.5206 0.050 Uiso calc PR 0.632(12) B 1
C C2AA 0.9069(3) 0.2957(11) 0.4424(2) 0.0619(17) Uani d P 0.632(12) B 1
H H2AA 0.9462 0.2258 0.4292 0.093 Uiso calc PR 0.632(12) B 1
H H2AB 0.9271 0.4201 0.4494 0.093 Uiso calc PR 0.632(12) B 1
H H2AC 0.8515 0.2957 0.4157 0.093 Uiso calc PR 0.632(12) B 1
O O1AB 0.8662(7) 0.3365(18) 0.5130(5) 0.039(2) Uani d P 0.368(12) B 2
H H2AO 0.8859 0.3897 0.5422 0.058 Uiso calc PR 0.368(12) B 2
C C1AB 0.9355(7) 0.2945(18) 0.4897(4) 0.068(3) Uani d P 0.368(12) B 2
H H1AC 0.9828 0.2370 0.5170 0.082 Uiso calc PR 0.368(12) B 2
H H1AD 0.9562 0.4073 0.4779 0.082 Uiso calc PR 0.368(12) B 2
C C2AB 0.9031(6) 0.170(3) 0.4434(5) 0.084(4) Uani d P 0.368(12) B 2
H H2AD 0.9482 0.1422 0.4279 0.125 Uiso calc PR 0.368(12) B 2
H H2AE 0.8564 0.2272 0.4165 0.125 Uiso calc PR 0.368(12) B 2
H H2AF 0.8835 0.0575 0.4555 0.125 Uiso calc PR 0.368(12) B 2
H H11 0.8743(19) 0.675(5) 0.5475(12) 0.061(9) Uiso d . 1 . .
H H31 0.759(2) 1.243(5) 0.9581(12) 0.065(9) Uiso d . 1 . .
H H12 0.8009(16) 0.748(4) 0.0208(10) 0.042(6) Uiso d . 1 . .
H H32 0.770(2) 0.444(6) 0.4732(14) 0.089(11) Uiso d . 1 . .

loop_
_atom_site_aniso_label
_atom_site_aniso_U_11
_atom_site_aniso_U_22
_atom_site_aniso_U_33
_atom_site_aniso_U_12
_atom_site_aniso_U_13
_atom_site_aniso_U_23
O1A 0.0295(6) 0.0428(8) 0.0240(6) 0.0069(6) 0.0118(5) -0.0030(5)
O2A 0.0295(6) 0.0258(6) 0.0305(6) -0.0034(5) 0.0021(5) 0.0030(5)
O3A 0.0313(6) 0.0205(6) 0.0394(7) -0.0025(5) 0.0052(5) -0.0034(5)
C1A 0.0218(7) 0.0241(8) 0.0277(7) -0.0007(6) 0.0105(6) -0.0010(6)
C2A 0.0239(7) 0.0257(8) 0.0292(8) 0.0016(6) 0.0111(6) -0.0051(7)
C3A 0.0196(7) 0.0328(9) 0.0247(8) -0.0009(6) 0.0101(6) -0.0053(7)
C4A 0.0186(7) 0.0296(8) 0.0221(7) -0.0002(6) 0.0085(6) -0.0002(6)
C5A 0.0175(7) 0.0239(8) 0.0215(7) -0.0035(6) 0.0067(6) -0.0013(6)
C6A 0.0272(8) 0.0208(8) 0.0229(7) -0.0013(6) 0.0095(6) 0.0022(6)
C7A 0.0273(8) 0.0202(7) 0.0233(7) 0.0028(6) 0.0100(6) 0.0018(6)
C8A 0.0204(7) 0.0210(7) 0.0191(7) 0.0002(6) 0.0061(6) 0.0006(6)
C9A 0.0199(7) 0.0200(7) 0.0218(7) -0.0009(6) 0.0081(6) 0.0011(6)
C10A 0.0185(7) 0.0198(7) 0.0225(7) -0.0012(6) 0.0066(6) -0.0020(6)
C11A 0.0274(8) 0.0240(8) 0.0311(8) 0.0048(6) 0.0152(6) 0.0055(7)
C12A 0.0256(8) 0.0214(7) 0.0238(7) 0.0018(6) 0.0098(6) 0.0055(6)
C13A 0.0209(7) 0.0196(7) 0.0202(7) -0.0029(6) 0.0063(5) -0.0007(6)
C14A 0.0214(7) 0.0216(8) 0.0209(7) 0.0007(6) 0.0079(6) 0.0007(6)
C15A 0.0267(8) 0.0230(8) 0.0221(7) 0.0033(6) 0.0088(6) 0.0044(6)
C16A 0.0242(7) 0.0207(7) 0.0243(7) 0.0044(6) 0.0081(6) 0.0011(6)
C17A 0.0225(7) 0.0221(8) 0.0214(7) -0.0004(6) 0.0082(6) -0.0003(6)
C18A 0.0210(7) 0.0202(7) 0.0201(7) 0.0012(6) 0.0076(5) 0.0021(6)
C19A 0.0251(8) 0.0229(7) 0.0225(7) -0.0019(6) 0.0091(6) -0.0023(6)
C20A 0.0235(8) 0.0266(8) 0.0255(7) -0.0053(7) 0.0117(6) -0.0037(7)
C21A 0.0231(8) 0.0281(8) 0.0279(8) 0.0003(6) 0.0128(6) -0.0020(6)
C22A 0.0286(8) 0.0230(8) 0.0256(7) -0.0006(6) 0.0129(6) -0.0030(6)
C23A 0.0297(8) 0.0365(9) 0.0224(7) 0.0047(7) 0.0094(6) 0.0014(7)
C24A 0.0237(8) 0.0358(10) 0.0273(8) -0.0051(7) 0.0112(6) 0.0003(7)
C25A 0.0207(7) 0.0282(8) 0.0235(7) -0.0025(6) 0.0070(6) -0.0006(6)
C26A 0.0251(8) 0.0256(8) 0.0229(7) -0.0055(6) 0.0081(6) -0.0028(6)
C27A 0.0195(7) 0.0320(8) 0.0219(7) -0.0014(6) 0.0072(6) -0.0001(6)
C28A 0.0273(8) 0.0229(8) 0.0197(7) -0.0009(7) 0.0104(6) -0.0003(6)
C29A 0.0283(8) 0.0382(10) 0.0398(9) -0.0109(8) 0.0167(7) -0.0104(8)
C30A 0.0353(9) 0.0302(9) 0.0298(8) 0.0012(7) 0.0180(7) 0.0045(7)
O1B 0.0434(7) 0.0258(6) 0.0245(6) 0.0068(5) 0.0143(5) 0.0036(5)
O2B 0.0263(6) 0.0409(7) 0.0272(6) -0.0008(5) 0.0057(5) -0.0005(5)
O3B 0.0427(8) 0.0333(8) 0.0437(8) -0.0025(6) 0.0001(6) 0.0025(6)
C1B 0.0209(7) 0.0242(8) 0.0246(7) -0.0006(6) 0.0045(6) -0.0002(6)
C2B 0.0255(8) 0.0257(9) 0.0229(7) 0.0007(7) 0.0039(6) -0.0040(6)
C3B 0.0266(8) 0.0249(8) 0.0229(7) 0.0048(6) 0.0068(6) 0.0016(6)
C4B 0.0239(8) 0.0239(8) 0.0249(7) -0.0008(6) 0.0071(6) 0.0001(6)
C5B 0.0176(7) 0.0241(8) 0.0225(7) 0.0022(6) 0.0037(6) 0.0000(6)
C6B 0.0222(8) 0.0299(9) 0.0264(8) -0.0058(7) 0.0061(6) -0.0024(7)
C7B 0.0282(8) 0.0266(9) 0.0284(8) -0.0073(7) 0.0080(7) -0.0071(7)
C8B 0.0236(8) 0.0243(8) 0.0226(7) -0.0005(6) 0.0061(6) -0.0010(6)
C9B 0.0196(7) 0.0215(8) 0.0237(7) -0.0004(6) 0.0040(6) 0.0004(6)
C10B 0.0184(7) 0.0214(7) 0.0226(7) 0.0025(6) 0.0035(6) 0.0000(6)
C11B 0.0295(8) 0.0260(8) 0.0317(8) -0.0042(7) 0.0135(7) -0.0038(7)
C12B 0.0261(8) 0.0285(9) 0.0277(8) -0.0025(7) 0.0100(6) 0.0016(7)
C13B 0.0225(7) 0.0297(8) 0.0207(7) 0.0008(6) 0.0043(6) 0.0018(6)
C14B 0.0245(8) 0.0250(8) 0.0245(7) 0.0008(7) 0.0073(6) -0.0009(6)
C15B 0.0304(8) 0.0267(8) 0.0278(8) -0.0033(7) 0.0097(7) -0.0035(7)
C16B 0.0290(8) 0.0339(10) 0.0270(8) 0.0023(7) 0.0072(6) -0.0059(7)
C17B 0.0239(8) 0.0352(9) 0.0230(7) 0.0007(7) 0.0060(6) -0.0027(7)
C18B 0.0233(8) 0.0348(9) 0.0223(7) 0.0004(7) 0.0062(6) 0.0005(7)
C19B 0.0246(8) 0.0402(10) 0.0232(7) -0.0005(7) 0.0052(6) -0.0023(7)
C20B 0.0254(8) 0.0498(12) 0.0268(8) -0.0006(8) 0.0082(7) -0.0050(8)
C21B 0.0282(9) 0.0572(13) 0.0275(8) 0.0007(9) 0.0101(7) -0.0102(8)
C22B 0.0284(9) 0.0540(13) 0.0234(8) -0.0024(8) 0.0070(7) -0.0078(8)
C23B 0.0405(10) 0.0260(9) 0.0310(8) -0.0054(8) 0.0129(7) 0.0006(7)
C24B 0.0237(8) 0.0418(10) 0.0305(8) 0.0013(7) 0.0098(6) 0.0011(7)
C25B 0.0234(8) 0.0275(8) 0.0263(7) 0.0031(7) 0.0061(6) 0.0023(7)
C26B 0.0236(8) 0.0362(9) 0.0252(8) 0.0037(7) 0.0048(6) -0.0010(7)
C27B 0.0303(8) 0.0285(8) 0.0282(8) 0.0067(7) 0.0101(7) 0.0025(7)
C28B 0.0284(8) 0.0366(10) 0.0205(7) 0.0000(7) 0.0076(6) -0.0013(7)
C29B 0.0262(9) 0.0610(14) 0.0351(9) 0.0027(9) 0.0076(7) -0.0065(9)
C30B 0.0321(9) 0.0582(13) 0.0307(9) -0.0052(9) 0.0122(7) 0.0011(9)
O1BA 0.0316(7) 0.0417(9) 0.0636(10) -0.0043(6) 0.0111(7) -0.0254(8)
C1BA 0.0359(18) 0.052(2) 0.052(2) -0.0029(14) 0.0139(19) -0.0133(18)
C2BA 0.038(2) 0.065(2) 0.071(2) 0.0032(16) 0.0046(18) -0.0057(19)
C1BB 0.035(7) 0.067(7) 0.049(6) 0.016(4) 0.012(6) -0.002(6)
C2BB 0.079(8) 0.079(8) 0.086(8) -0.001(7) 0.063(7) -0.005(7)
O1AA 0.032(3) 0.028(2) 0.0386(14) -0.0019(17) 0.012(2) -0.0017(13)
C1AA 0.037(2) 0.039(2) 0.049(2) 0.0004(18) 0.0110(15) -0.0104(16)
C2AA 0.063(3) 0.064(4) 0.075(3) 0.004(3) 0.044(3) 0.001(3)
O1AB 0.037(5) 0.036(4) 0.038(3) -0.001(3) 0.003(3) -0.006(3)
C1AB 0.057(5) 0.073(7) 0.080(6) -0.012(5) 0.027(4) -0.040(5)
C2AB 0.063(5) 0.101(11) 0.099(7) -0.021(6) 0.043(5) -0.040(7)

loop_
_atom_type_symbol
_atom_type_description
_atom_type_scat_dispersion_real
_atom_type_scat_dispersion_imag
_atom_type_scat_source
C C 0.0181 0.0091 'International Tables Vol C Tables 4.2.6.8 and 6.1.1.4'
H H 0.0000 0.0000 'International Tables Vol C Tables 4.2.6.8 and 6.1.1.4'
O O 0.0492 0.0322 'International Tables Vol C Tables 4.2.6.8 and 6.1.1.4'

loop_
_geom_angle_atom_site_label_1
_geom_angle_atom_site_label_2
_geom_angle_atom_site_label_3
_geom_angle_site_symmetry_1
_geom_angle_site_symmetry_3
_geom_angle
_geom_angle_publ_flag
C3A O1A H11 . . 111(2) ?
C28A O3A H31 . . 110(2) ?
C2A C1A C10A . . 113.64(13) ?
C2A C1A H1A . . 108.8 ?
C10A C1A H1A . . 108.8 ?
C2A C1A H1B . . 108.8 ?
C10A C1A H1B . . 108.8 ?
H1A C1A H1B . . 107.7 ?
C3A C2A C1A . . 110.93(13) ?
C3A C2A H2A . . 109.5 ?
C1A C2A H2A . . 109.5 ?
C3A C2A H2B . . 109.5 ?
C1A C2A H2B . . 109.5 ?
H2A C2A H2B . . 108.0 ?
O1A C3A C2A . . 106.81(13) ?
O1A C3A C4A . . 112.41(14) ?
C2A C3A C4A . . 113.71(13) ?
O1A C3A H3A . . 107.9 ?
C2A C3A H3A . . 107.9 ?
C4A C3A H3A . . 107.9 ?
C3A C4A C23A . . 108.20(13) ?
C3A C4A C24A . . 111.30(14) ?
C23A C4A C24A . . 107.86(14) ?
C3A C4A C5A . . 106.67(13) ?
C23A C4A C5A . . 107.83(13) ?
C24A C4A C5A . . 114.78(13) ?
C6A C5A C10A . . 109.99(12) ?
C6A C5A C4A . . 114.28(13) ?
C10A C5A C4A . . 117.30(13) ?
C6A C5A H5A . . 104.6 ?
C10A C5A H5A . . 104.6 ?
C4A C5A H5A . . 104.6 ?
C5A C6A C7A . . 110.16(13) ?
C5A C6A H6A . . 109.6 ?
C7A C6A H6A . . 109.6 ?
C5A C6A H6B . . 109.6 ?
C7A C6A H6B . . 109.6 ?
H6A C6A H6B . . 108.1 ?
C6A C7A C8A . . 113.76(13) ?
C6A C7A H7A . . 108.8 ?
C8A C7A H7A . . 108.8 ?
C6A C7A H7B . . 108.8 ?
C8A C7A H7B . . 108.8 ?
H7A C7A H7B . . 107.7 ?
C7A C8A C26A . . 107.68(13) ?
C7A C8A C9A . . 110.93(12) ?
C26A C8A C9A . . 111.13(13) ?
C7A C8A C14A . . 109.49(12) ?
C26A C8A C14A . . 110.41(12) ?
C9A C8A C14A . . 107.20(13) ?
C11A C9A C8A . . 109.91(12) ?
C11A C9A C10A . . 113.88(13) ?
C8A C9A C10A . . 117.33(12) ?
C11A C9A H9A . . 104.8 ?
C8A C9A H9A . . 104.8 ?
C10A C9A H9A . . 104.8 ?
C1A C10A C25A . . 108.01(13) ?
C1A C10A C5A . . 108.34(12) ?
C25A C10A C5A . . 113.54(13) ?
C1A C10A C9A . . 107.50(12) ?
C25A C10A C9A . . 113.78(12) ?
C5A C10A C9A . . 105.41(12) ?
C12A C11A C9A . . 113.60(13) ?
C12A C11A H11A . . 108.8 ?
C9A C11A H11A . . 108.8 ?
C12A C11A H11B . . 108.8 ?
C9A C11A H11B . . 108.8 ?
H11A C11A H11B . . 107.7 ?
C13A C12A C11A . . 126.24(15) ?
C13A C12A H12A . . 116.9 ?
C11A C12A H12A . . 116.9 ?
C12A C13A C18A . . 119.28(14) ?
C12A C13A C14A . . 120.18(14) ?
C18A C13A C14A . . 120.44(13) ?
C13A C14A C15A . . 112.98(12) ?
C13A C14A C27A . . 106.66(13) ?
C15A C14A C27A . . 106.56(13) ?
C13A C14A C8A . . 107.86(12) ?
C15A C14A C8A . . 109.88(13) ?
C27A C14A C8A . . 112.96(12) ?
C16A C15A C14A . . 114.39(13) ?
C16A C15A H15A . . 108.7 ?
C14A C15A H15A . . 108.7 ?
C16A C15A H15B . . 108.7 ?
C14A C15A H15B . . 108.7 ?
H15A C15A H15B . . 107.6 ?
C15A C16A C17A . . 111.58(13) ?
C15A C16A H16A . . 109.3 ?
C17A C16A H16A . . 109.3 ?
C15A C16A H16B . . 109.3 ?
C17A C16A H16B . . 109.3 ?
H16A C16A H16B . . 108.0 ?
C28A C17A C16A . . 111.69(13) ?
C28A C17A C18A . . 109.38(13) ?
C16A C17A C18A . . 109.48(12) ?
C28A C17A C22A . . 104.57(12) ?
C16A C17A C22A . . 110.46(13) ?
C18A C17A C22A . . 111.20(13) ?
C13A C18A C19A . . 111.57(12) ?
C13A C18A C17A . . 112.13(12) ?
C19A C18A C17A . . 112.01(13) ?
C13A C18A H18A . . 106.9 ?
C19A C18A H18A . . 106.9 ?
C17A C18A H18A . . 106.9 ?
C20A C19A C18A . . 113.95(13) ?
C20A C19A H19A . . 108.8 ?
C18A C19A H19A . . 108.8 ?
C20A C19A H19B . . 108.8 ?
C18A C19A H19B . . 108.8 ?
H19A C19A H19B . . 107.7 ?
C21A C20A C30A . . 110.37(14) ?
C21A C20A C29A . . 108.66(14) ?
C30A C20A C29A . . 108.63(15) ?
C21A C20A C19A . . 108.14(13) ?
C30A C20A C19A . . 111.38(13) ?
C29A C20A C19A . . 109.62(13) ?
C22A C21A C20A . . 112.43(13) ?
C22A C21A H21A . . 109.1 ?
C20A C21A H21A . . 109.1 ?
C22A C21A H21B . . 109.1 ?
C20A C21A H21B . . 109.1 ?
H21A C21A H21B . . 107.8 ?
C21A C22A C17A . . 112.69(13) ?
C21A C22A H22A . . 109.1 ?
C17A C22A H22A . . 109.1 ?
C21A C22A H22B . . 109.1 ?
C17A C22A H22B . . 109.1 ?
H22A C22A H22B . . 107.8 ?
C4A C23A H23A . . 109.5 ?
C4A C23A H23B . . 109.5 ?
H23A C23A H23B . . 109.5 ?
C4A C23A H23C . . 109.5 ?
H23A C23A H23C . . 109.5 ?
H23B C23A H23C . . 109.5 ?
C4A C24A H24A . . 109.5 ?
C4A C24A H24B . . 109.5 ?
H24A C24A H24B . . 109.5 ?
C4A C24A H24C . . 109.5 ?
H24A C24A H24C . . 109.5 ?
H24B C24A H24C . . 109.5 ?
C10A C25A H25A . . 109.5 ?
C10A C25A H25B . . 109.5 ?
H25A C25A H25B . . 109.5 ?
C10A C25A H25C . . 109.5 ?
H25A C25A H25C . . 109.5 ?
H25B C25A H25C . . 109.5 ?
C8A C26A H26A . . 109.5 ?
C8A C26A H26B . . 109.5 ?
H26A C26A H26B . . 109.5 ?
C8A C26A H26C . . 109.5 ?
H26A C26A H26C . . 109.5 ?
H26B C26A H26C . . 109.5 ?
C14A C27A H27A . . 109.5 ?
C14A C27A H27B . . 109.5 ?
H27A C27A H27B . . 109.5 ?
C14A C27A H27C . . 109.5 ?
H27A C27A H27C . . 109.5 ?
H27B C27A H27C . . 109.5 ?
O2A C28A O3A . . 121.74(16) ?
O2A C28A C17A . . 124.65(15) ?
O3A C28A C17A . . 113.51(14) ?
C20A C29A H29A . . 109.5 ?
C20A C29A H29B . . 109.5 ?
H29A C29A H29B . . 109.5 ?
C20A C29A H29C . . 109.5 ?
H29A C29A H29C . . 109.5 ?
H29B C29A H29C . . 109.5 ?
C20A C30A H30A . . 109.5 ?
C20A C30A H30B . . 109.5 ?
H30A C30A H30B . . 109.5 ?
C20A C30A H30C . . 109.5 ?
H30A C30A H30C . . 109.5 ?
H30B C30A H30C . . 109.5 ?
C3B O1B H12 . . 112.0(17) ?
C28B O3B H32 . . 107(3) ?
C2B C1B C10B . . 113.09(13) ?
C2B C1B H1C . . 109.0 ?
C10B C1B H1C . . 109.0 ?
C2B C1B H1D . . 109.0 ?
C10B C1B H1D . . 109.0 ?
H1C C1B H1D . . 107.8 ?
C3B C2B C1B . . 111.29(13) ?
C3B C2B H2C . . 109.4 ?
C1B C2B H2C . . 109.4 ?
C3B C2B H2D . . 109.4 ?
C1B C2B H2D . . 109.4 ?
H2C C2B H2D . . 108.0 ?
O1B C3B C2B . . 107.66(13) ?
O1B C3B C4B . . 111.10(13) ?
C2B C3B C4B . . 113.90(13) ?
O1B C3B H3B . . 108.0 ?
C2B C3B H3B . . 108.0 ?
C4B C3B H3B . . 108.0 ?
C24B C4B C23B . . 107.98(15) ?
C24B C4B C3B . . 111.04(14) ?
C23B C4B C3B . . 107.20(13) ?
C24B C4B C5B . . 114.26(13) ?
C23B C4B C5B . . 108.69(13) ?
C3B C4B C5B . . 107.43(13) ?
C6B C5B C10B . . 109.91(13) ?
C6B C5B C4B . . 114.05(13) ?
C10B C5B C4B . . 117.90(13) ?
C6B C5B H5B . . 104.5 ?
C10B C5B H5B . . 104.5 ?
C4B C5B H5B . . 104.5 ?
C5B C6B C7B . . 110.55(13) ?
C5B C6B H6C . . 109.5 ?
C7B C6B H6C . . 109.5 ?
C5B C6B H6D . . 109.5 ?
C7B C6B H6D . . 109.5 ?
H6C C6B H6D . . 108.1 ?
C6B C7B C8B . . 114.57(14) ?
C6B C7B H7C . . 108.6 ?
C8B C7B H7C . . 108.6 ?
C6B C7B H7D . . 108.6 ?
C8B C7B H7D . . 108.6 ?
H7C C7B H7D . . 107.6 ?
C7B C8B C26B . . 108.41(14) ?
C7B C8B C9B . . 109.85(13) ?
C26B C8B C9B . . 110.60(14) ?
C7B C8B C14B . . 110.08(14) ?
C26B C8B C14B . . 110.05(13) ?
C9B C8B C14B . . 107.85(13) ?
C11B C9B C8B . . 110.07(13) ?
C11B C9B C10B . . 113.45(13) ?
C8B C9B C10B . . 116.98(13) ?
C11B C9B H9B . . 105.0 ?
C8B C9B H9B . . 105.0 ?
C10B C9B H9B . . 105.0 ?
C1B C10B C25B . . 107.16(13) ?
C1B C10B C5B . . 108.24(12) ?
C25B C10B C5B . . 113.20(13) ?
C1B C10B C9B . . 107.99(12) ?
C25B C10B C9B . . 113.89(13) ?
C5B C10B C9B . . 106.15(13) ?
C12B C11B C9B . . 114.41(14) ?
C12B C11B H11C . . 108.7 ?
C9B C11B H11C . . 108.7 ?
C12B C11B H11D . . 108.7 ?
C9B C11B H11D . . 108.7 ?
H11C C11B H11D . . 107.6 ?
C13B C12B C11B . . 125.63(16) ?
C13B C12B H12B . . 117.2 ?
C11B C12B H12B . . 117.2 ?
C12B C13B C18B . . 118.76(16) ?
C12B C13B C14B . . 120.79(15) ?
C18B C13B C14B . . 120.37(15) ?
C13B C14B C27B . . 106.83(13) ?
C13B C14B C15B . . 112.09(13) ?
C27B C14B C15B . . 107.32(14) ?
C13B C14B C8B . . 108.83(14) ?
C27B C14B C8B . . 112.92(13) ?
C15B C14B C8B . . 108.89(13) ?
C16B C15B C14B . . 115.71(14) ?
C16B C15B H15C . . 108.4 ?
C14B C15B H15C . . 108.4 ?
C16B C15B H15D . . 108.4 ?
C14B C15B H15D . . 108.4 ?
H15C C15B H15D . . 107.4 ?
C17B C16B C15B . . 112.61(15) ?
C17B C16B H16C . . 109.1 ?
C15B C16B H16C . . 109.1 ?
C17B C16B H16D . . 109.1 ?
C15B C16B H16D . . 109.1 ?
H16C C16B H16D . . 107.8 ?
C16B C17B C28B . . 110.88(14) ?
C16B C17B C18B . . 109.61(14) ?
C28B C17B C18B . . 110.91(15) ?
C16B C17B C22B . . 111.36(15) ?
C28B C17B C22B . . 103.61(13) ?
C18B C17B C22B . . 110.35(14) ?
C13B C18B C19B . . 113.21(13) ?
C13B C18B C17B . . 110.87(14) ?
C19B C18B C17B . . 111.48(14) ?
C13B C18B H18B . . 107.0 ?
C19B C18B H18B . . 107.0 ?
C17B C18B H18B . . 107.0 ?
C20B C19B C18B . . 114.44(14) ?
C20B C19B H19C . . 108.7 ?
C18B C19B H19C . . 108.7 ?
C20B C19B H19D . . 108.7 ?
C18B C19B H19D . . 108.7 ?
H19C C19B H19D . . 107.6 ?
C30B C20B C29B . . 109.03(16) ?
C30B C20B C21B . . 110.73(16) ?
C29B C20B C21B . . 108.66(17) ?
C30B C20B C19B . . 111.38(17) ?
C29B C20B C19B . . 108.71(15) ?
C21B C20B C19B . . 108.27(15) ?
C22B C21B C20B . . 112.96(17) ?
C22B C21B H21C . . 109.0 ?
C20B C21B H21C . . 109.0 ?
C22B C21B H21D . . 109.0 ?
C20B C21B H21D . . 109.0 ?
H21C C21B H21D . . 107.8 ?
C21B C22B C17B . . 112.89(15) ?
C21B C22B H22C . . 109.0 ?
C17B C22B H22C . . 109.0 ?
C21B C22B H22D . . 109.0 ?
C17B C22B H22D . . 109.0 ?
H22C C22B H22D . . 107.8 ?
C4B C23B H23D . . 109.5 ?
C4B C23B H23E . . 109.5 ?
H23D C23B H23E . . 109.5 ?
C4B C23B H23F . . 109.5 ?
H23D C23B H23F . . 109.5 ?
H23E C23B H23F . . 109.5 ?
C4B C24B H24D . . 109.5 ?
C4B C24B H24E . . 109.5 ?
H24D C24B H24E . . 109.5 ?
C4B C24B H24F . . 109.5 ?
H24D C24B H24F . . 109.5 ?
H24E C24B H24F . . 109.5 ?
C10B C25B H25D . . 109.5 ?
C10B C25B H25E . . 109.5 ?
H25D C25B H25E . . 109.5 ?
C10B C25B H25F . . 109.5 ?
H25D C25B H25F . . 109.5 ?
H25E C25B H25F . . 109.5 ?
C8B C26B H26D . . 109.5 ?
C8B C26B H26E . . 109.5 ?
H26D C26B H26E . . 109.5 ?
C8B C26B H26F . . 109.5 ?
H26D C26B H26F . . 109.5 ?
H26E C26B H26F . . 109.5 ?
C14B C27B H27D . . 109.5 ?
C14B C27B H27E . . 109.5 ?
H27D C27B H27E . . 109.5 ?
C14B C27B H27F . . 109.5 ?
H27D C27B H27F . . 109.5 ?
H27E C27B H27F . . 109.5 ?
O2B C28B O3B . . 122.88(18) ?
O2B C28B C17B . . 123.32(18) ?
O3B C28B C17B . . 113.62(16) ?
C20B C29B H29D . . 109.5 ?
C20B C29B H29E . . 109.5 ?
H29D C29B H29E . . 109.5 ?
C20B C29B H29F . . 109.5 ?
H29D C29B H29F . . 109.5 ?
H29E C29B H29F . . 109.5 ?
C20B C30B H30D . . 109.5 ?
C20B C30B H30E . . 109.5 ?
H30D C30B H30E . . 109.5 ?
C20B C30B H30F . . 109.5 ?
H30D C30B H30F . . 109.5 ?
H30E C30B H30F . . 109.5 ?
C1BA O1BA C1BB . . 30.4(5) ?
C1BA O1BA H1BO . . 114(2) ?
C1BB O1BA H1BO . . 107(2) ?
O1BA C1BA C2BA . . 111.7(4) ?
O1BA C1BA H1BA . . 109.3 ?
C2BA C1BA H1BA . . 109.3 ?
O1BA C1BA H1BB . . 109.3 ?
C2BA C1BA H1BB . . 109.3 ?
H1BA C1BA H1BB . . 107.9 ?
C1BA C2BA H2BA . . 109.5 ?
C1BA C2BA H2BB . . 109.5 ?
H2BA C2BA H2BB . . 109.5 ?
C1BA C2BA H2BC . . 109.5 ?
H2BA C2BA H2BC . . 109.5 ?
H2BB C2BA H2BC . . 109.5 ?
O1BA C1BB C2BB . . 106.6(11) ?
O1BA C1BB H1BC . . 110.4 ?
C2BB C1BB H1BC . . 110.4 ?
O1BA C1BB H1BD . . 110.4 ?
C2BB C1BB H1BD . . 110.4 ?
H1BC C1BB H1BD . . 108.6 ?
C1BB C2BB H2BD . . 109.5 ?
C1BB C2BB H2BE . . 109.5 ?
H2BD C2BB H2BE . . 109.5 ?
C1BB C2BB H2BF . . 109.5 ?
H2BD C2BB H2BF . . 109.5 ?
H2BE C2BB H2BF . . 109.5 ?
O1AA C1AA C2AA . . 111.4(4) ?
O1AA C1AA H1AA . . 109.3 ?
C2AA C1AA H1AA . . 109.3 ?
O1AA C1AA H1AB . . 109.3 ?
C2AA C1AA H1AB . . 109.3 ?
H1AA C1AA H1AB . . 108.0 ?
C1AA C2AA H2AA . . 109.5 ?
C1AA C2AA H2AB . . 109.5 ?
H2AA C2AA H2AB . . 109.5 ?
C1AA C2AA H2AC . . 109.5 ?
H2AA C2AA H2AC . . 109.5 ?
H2AB C2AA H2AC . . 109.5 ?
C1AB O1AB H2AO . . 109.5 ?
O1AB C1AB C2AB . . 109.2(9) ?
O1AB C1AB H1AC . . 109.9 ?
C2AB C1AB H1AC . . 109.9 ?
O1AB C1AB H1AD . . 109.9 ?
C2AB C1AB H1AD . . 109.9 ?
H1AC C1AB H1AD . . 108.3 ?
C1AB C2AB H2AD . . 109.5 ?
C1AB C2AB H2AE . . 109.5 ?
H2AD C2AB H2AE . . 109.5 ?
C1AB C2AB H2AF . . 109.5 ?
H2AD C2AB H2AF . . 109.5 ?
H2AE C2AB H2AF . . 109.5 ?

loop_
_geom_bond_atom_site_label_1
_geom_bond_atom_site_label_2
_geom_bond_site_symmetry_2
_geom_bond_distance
_geom_bond_publ_flag
O1A C3A . 1.4401(19) ?
O1A H11 . 0.85(3) ?
O2A C28A . 1.213(2) ?
O3A C28A . 1.319(2) ?
O3A H31 . 0.95(3) ?
C1A C2A . 1.533(2) ?
C1A C10A . 1.538(2) ?
C1A H1A . 0.9700 ?
C1A H1B . 0.9700 ?
C2A C3A . 1.511(2) ?
C2A H2A . 0.9700 ?
C2A H2B . 0.9700 ?
C3A C4A . 1.535(2) ?
C3A H3A . 0.9800 ?
C4A C23A . 1.539(2) ?
C4A C24A . 1.539(2) ?
C4A C5A . 1.5591(19) ?
C5A C6A . 1.525(2) ?
C5A C10A . 1.559(2) ?
C5A H5A . 0.9800 ?
C6A C7A . 1.527(2) ?
C6A H6A . 0.9700 ?
C6A H6B . 0.9700 ?
C7A C8A . 1.541(2) ?
C7A H7A . 0.9700 ?
C7A H7B . 0.9700 ?
C8A C26A . 1.547(2) ?
C8A C9A . 1.555(2) ?
C8A C14A . 1.588(2) ?
C9A C11A . 1.542(2) ?
C9A C10A . 1.573(2) ?
C9A H9A . 0.9800 ?
C10A C25A . 1.539(2) ?
C11A C12A . 1.509(2) ?
C11A H11A . 0.9700 ?
C11A H11B . 0.9700 ?
C12A C13A . 1.324(2) ?
C12A H12A . 0.9300 ?
C13A C18A . 1.524(2) ?
C13A C14A . 1.537(2) ?
C14A C15A . 1.544(2) ?
C14A C27A . 1.560(2) ?
C15A C16A . 1.524(2) ?
C15A H15A . 0.9700 ?
C15A H15B . 0.9700 ?
C16A C17A . 1.534(2) ?
C16A H16A . 0.9700 ?
C16A H16B . 0.9700 ?
C17A C28A . 1.525(2) ?
C17A C18A . 1.545(2) ?
C17A C22A . 1.557(2) ?
C18A C19A . 1.545(2) ?
C18A H18A . 0.9800 ?
C19A C20A . 1.538(2) ?
C19A H19A . 0.9700 ?
C19A H19B . 0.9700 ?
C20A C21A . 1.529(2) ?
C20A C30A . 1.531(2) ?
C20A C29A . 1.534(2) ?
C21A C22A . 1.522(2) ?
C21A H21A . 0.9700 ?
C21A H21B . 0.9700 ?
C22A H22A . 0.9700 ?
C22A H22B . 0.9700 ?
C23A H23A . 0.9600 ?
C23A H23B . 0.9600 ?
C23A H23C . 0.9600 ?
C24A H24A . 0.9600 ?
C24A H24B . 0.9600 ?
C24A H24C . 0.9600 ?
C25A H25A . 0.9600 ?
C25A H25B . 0.9600 ?
C25A H25C . 0.9600 ?
C26A H26A . 0.9600 ?
C26A H26B . 0.9600 ?
C26A H26C . 0.9600 ?
C27A H27A . 0.9600 ?
C27A H27B . 0.9600 ?
C27A H27C . 0.9600 ?
C29A H29A . 0.9600 ?
C29A H29B . 0.9600 ?
C29A H29C . 0.9600 ?
C30A H30A . 0.9600 ?
C30A H30B . 0.9600 ?
C30A H30C . 0.9600 ?
O1B C3B . 1.4373(19) ?
O1B H12 . 0.83(3) ?
O2B C28B . 1.218(2) ?
O3B C28B . 1.317(3) ?
O3B H32 . 0.96(4) ?
C1B C2B . 1.530(2) ?
C1B C10B . 1.538(2) ?
C1B H1C . 0.9700 ?
C1B H1D . 0.9700 ?
C2B C3B . 1.509(2) ?
C2B H2C . 0.9700 ?
C2B H2D . 0.9700 ?
C3B C4B . 1.551(2) ?
C3B H3B . 0.9800 ?
C4B C24B . 1.531(2) ?
C4B C23B . 1.534(2) ?
C4B C5B . 1.563(2) ?
C5B C6B . 1.531(2) ?
C5B C10B . 1.557(2) ?
C5B H5B . 0.9800 ?
C6B C7B . 1.532(2) ?
C6B H6C . 0.9700 ?
C6B H6D . 0.9700 ?
C7B C8B . 1.541(2) ?
C7B H7C . 0.9700 ?
C7B H7D . 0.9700 ?
C8B C26B . 1.546(2) ?
C8B C9B . 1.558(2) ?
C8B C14B . 1.594(2) ?
C9B C11B . 1.540(2) ?
C9B C10B . 1.568(2) ?
C9B H9B . 0.9800 ?
C10B C25B . 1.545(2) ?
C11B C12B . 1.503(2) ?
C11B H11C . 0.9700 ?
C11B H11D . 0.9700 ?
C12B C13B . 1.331(3) ?
C12B H12B . 0.9300 ?
C13B C18B . 1.529(2) ?
C13B C14B . 1.531(2) ?
C14B C27B . 1.549(2) ?
C14B C15B . 1.553(2) ?
C15B C16B . 1.533(2) ?
C15B H15C . 0.9700 ?
C15B H15D . 0.9700 ?
C16B C17B . 1.523(3) ?
C16B H16C . 0.9700 ?
C16B H16D . 0.9700 ?
C17B C28B . 1.532(2) ?
C17B C18B . 1.545(2) ?
C17B C22B . 1.557(2) ?
C18B C19B . 1.545(2) ?
C18B H18B . 0.9800 ?
C19B C20B . 1.541(2) ?
C19B H19C . 0.9700 ?
C19B H19D . 0.9700 ?
C20B C30B . 1.526(3) ?
C20B C29B . 1.527(3) ?
C20B C21B . 1.538(3) ?
C21B C22B . 1.528(3) ?
C21B H21C . 0.9700 ?
C21B H21D . 0.9700 ?
C22B H22C . 0.9700 ?
C22B H22D . 0.9700 ?
C23B H23D . 0.9600 ?
C23B H23E . 0.9600 ?
C23B H23F . 0.9600 ?
C24B H24D . 0.9600 ?
C24B H24E . 0.9600 ?
C24B H24F . 0.9600 ?
C25B H25D . 0.9600 ?
C25B H25E . 0.9600 ?
C25B H25F . 0.9600 ?
C26B H26D . 0.9600 ?
C26B H26E . 0.9600 ?
C26B H26F . 0.9600 ?
C27B H27D . 0.9600 ?
C27B H27E . 0.9600 ?
C27B H27F . 0.9600 ?
C29B H29D . 0.9600 ?
C29B H29E . 0.9600 ?
C29B H29F . 0.9600 ?
C30B H30D . 0.9600 ?
C30B H30E . 0.9600 ?
C30B H30F . 0.9600 ?
O1BA C1BA . 1.418(4) ?
O1BA C1BB . 1.451(10) ?
O1BA H1BO . 0.84(3) ?
C1BA C2BA . 1.487(6) ?
C1BA H1BA . 0.9700 ?
C1BA H1BB . 0.9700 ?
C2BA H2BA . 0.9600 ?
C2BA H2BB . 0.9600 ?
C2BA H2BC . 0.9600 ?
C1BB C2BB . 1.522(15) ?
C1BB H1BC . 0.9700 ?
C1BB H1BD . 0.9700 ?
C2BB H2BD . 0.9600 ?
C2BB H2BE . 0.9600 ?
C2BB H2BF . 0.9600 ?
O1AA C1AA . 1.422(7) ?
O1AA H1AO . 0.8200 ?
C1AA C2AA . 1.487(7) ?
C1AA H1AA . 0.9700 ?
C1AA H1AB . 0.9700 ?
C2AA H2AA . 0.9600 ?
C2AA H2AB . 0.9600 ?
C2AA H2AC . 0.9600 ?
O1AB C1AB . 1.466(13) ?
O1AB H2AO . 0.8200 ?
C1AB C2AB . 1.467(15) ?
C1AB H1AC . 0.9700 ?
C1AB H1AD . 0.9700 ?
C2AB H2AD . 0.9600 ?
C2AB H2AE . 0.9600 ?
C2AB H2AF . 0.9600 ?

loop_
_geom_hbond_atom_site_label_D
_geom_hbond_atom_site_label_H
_geom_hbond_atom_site_label_A
_geom_hbond_site_symmetry_A
_geom_hbond_distance_DH
_geom_hbond_distance_HA
_geom_hbond_distance_DA
_geom_hbond_angle_DHA
_geom_hbond_publ_flag
O1BA H1BO O1B . 0.84(3) 1.81(3) 2.652(2) 177(3) y
O1AA H1AO O1A . 0.8206 1.9822 2.794(7) 169.95 y
O1A H11 O2B . 0.85(3) 2.02(3) 2.8503(18) 168(3) y
O1B H12 O2A 1_554 0.83(3) 1.89(3) 2.7204(18) 174(3) y
O3A H31 O1BA 1_566 0.95(3) 1.61(3) 2.552(2) 177(3) y
O3B H32 O1AA . 0.96(4) 1.64(4) 2.575(7) 163(4) y
C15A H15A O3A . 0.9700 2.5772 3.1222(19) 115.67 y
C15B H15C O2B . 0.9699 2.5983 3.152(2) 116.40 y
C23A H23A O2B . 0.9606 2.5427 3.375(2) 145.08 y

loop_
_geom_torsion_atom_site_label_1
_geom_torsion_atom_site_label_2
_geom_torsion_atom_site_label_3
_geom_torsion_atom_site_label_4
_geom_torsion_site_symmetry_1
_geom_torsion_site_symmetry_2
_geom_torsion_site_symmetry_3
_geom_torsion_site_symmetry_4
_geom_torsion
_geom_torsion_publ_flag
C10A C1A C2A C3A . . . . -55.77(18) ?
C1A C2A C3A O1A . . . . -176.66(13) ?
C1A C2A C3A C4A . . . . 58.75(18) ?
O1A C3A C4A C23A . . . . 67.63(17) ?
C2A C3A C4A C23A . . . . -170.86(13) ?
O1A C3A C4A C24A . . . . -50.70(17) ?
C2A C3A C4A C24A . . . . 70.81(17) ?
O1A C3A C4A C5A . . . . -176.59(12) ?
C2A C3A C4A C5A . . . . -55.08(17) ?
C3A C4A C5A C6A . . . . -176.53(13) ?
C23A C4A C5A C6A . . . . -60.50(17) ?
C24A C4A C5A C6A . . . . 59.71(19) ?
C3A C4A C5A C10A . . . . 52.57(17) ?
C23A C4A C5A C10A . . . . 168.59(14) ?
C24A C4A C5A C10A . . . . -71.19(19) ?
C10A C5A C6A C7A . . . . -65.99(16) ?
C4A C5A C6A C7A . . . . 159.62(12) ?
C5A C6A C7A C8A . . . . 56.35(17) ?
C6A C7A C8A C26A . . . . 77.31(16) ?
C6A C7A C8A C9A . . . . -44.50(18) ?
C6A C7A C8A C14A . . . . -162.62(13) ?
C7A C8A C9A C11A . . . . 176.98(13) ?
C26A C8A C9A C11A . . . . 57.21(16) ?
C14A C8A C9A C11A . . . . -63.52(15) ?
C7A C8A C9A C10A . . . . 44.78(17) ?
C26A C8A C9A C10A . . . . -74.99(16) ?
C14A C8A C9A C10A . . . . 164.28(12) ?
C2A C1A C10A C25A . . . . -73.17(16) ?
C2A C1A C10A C5A . . . . 50.21(17) ?
C2A C1A C10A C9A . . . . 163.67(13) ?
C6A C5A C10A C1A . . . . 176.33(12) ?
C4A C5A C10A C1A . . . . -50.82(17) ?
C6A C5A C10A C25A . . . . -63.69(16) ?
C4A C5A C10A C25A . . . . 69.16(17) ?
C6A C5A C10A C9A . . . . 61.51(15) ?
C4A C5A C10A C9A . . . . -165.64(13) ?
C11A C9A C10A C1A . . . . 61.57(17) ?
C8A C9A C10A C1A . . . . -168.05(12) ?
C11A C9A C10A C25A . . . . -57.98(18) ?
C8A C9A C10A C25A . . . . 72.40(17) ?
C11A C9A C10A C5A . . . . 176.98(13) ?
C8A C9A C10A C5A . . . . -52.64(16) ?
C8A C9A C11A C12A . . . . 34.48(19) ?
C10A C9A C11A C12A . . . . 168.45(13) ?
C9A C11A C12A C13A . . . . -3.4(2) ?
C11A C12A C13A C18A . . . . 178.90(15) ?
C11A C12A C13A C14A . . . . 2.5(3) ?
C12A C13A C14A C15A . . . . -153.16(15) ?
C18A C13A C14A C15A . . . . 30.47(19) ?
C12A C13A C14A C27A . . . . 90.09(17) ?
C18A C13A C14A C27A . . . . -86.28(16) ?
C12A C13A C14A C8A . . . . -31.5(2) ?
C18A C13A C14A C8A . . . . 152.11(13) ?
C7A C8A C14A C13A . . . . -178.58(12) ?
C26A C8A C14A C13A . . . . -60.20(17) ?
C9A C8A C14A C13A . . . . 61.00(15) ?
C7A C8A C14A C15A . . . . -55.04(16) ?
C26A C8A C14A C15A . . . . 63.35(16) ?
C9A C8A C14A C15A . . . . -175.46(12) ?
C7A C8A C14A C27A . . . . 63.80(17) ?
C26A C8A C14A C27A . . . . -177.82(14) ?
C9A C8A C14A C27A . . . . -56.62(16) ?
C13A C14A C15A C16A . . . . -37.70(18) ?
C27A C14A C15A C16A . . . . 79.11(16) ?
C8A C14A C15A C16A . . . . -158.19(12) ?
C14A C15A C16A C17A . . . . 55.35(18) ?
C15A C16A C17A C28A . . . . 59.27(18) ?
C15A C16A C17A C18A . . . . -62.03(17) ?
C15A C16A C17A C22A . . . . 175.20(13) ?
C12A C13A C18A C19A . . . . -88.40(18) ?
C14A C13A C18A C19A . . . . 88.01(17) ?
C12A C13A C18A C17A . . . . 145.03(15) ?
C14A C13A C18A C17A . . . . -38.57(19) ?
C28A C17A C18A C13A . . . . -70.36(15) ?
C16A C17A C18A C13A . . . . 52.32(16) ?
C22A C17A C18A C13A . . . . 174.65(12) ?
C28A C17A C18A C19A . . . . 163.31(12) ?
C16A C17A C18A C19A . . . . -74.01(15) ?
C22A C17A C18A C19A . . . . 48.32(16) ?
C13A C18A C19A C20A . . . . -179.70(13) ?
C17A C18A C19A C20A . . . . -53.06(17) ?
C18A C19A C20A C21A . . . . 56.21(17) ?
C18A C19A C20A C30A . . . . -65.23(19) ?
C18A C19A C20A C29A . . . . 174.52(15) ?
C30A C20A C21A C22A . . . . 64.42(17) ?
C29A C20A C21A C22A . . . . -176.56(14) ?
C19A C20A C21A C22A . . . . -57.64(17) ?
C20A C21A C22A C17A . . . . 56.85(18) ?
C28A C17A C22A C21A . . . . -168.81(14) ?
C16A C17A C22A C21A . . . . 70.90(17) ?
C18A C17A C22A C21A . . . . -50.87(18) ?
C16A C17A C28A O2A . . . . -148.96(15) ?
C18A C17A C28A O2A . . . . -27.6(2) ?
C22A C17A C28A O2A . . . . 91.56(18) ?
C16A C17A C28A O3A . . . . 34.65(19) ?
C18A C17A C28A O3A . . . . 156.01(13) ?
C22A C17A C28A O3A . . . . -84.82(16) ?
C10B C1B C2B C3B . . . . -57.70(18) ?
C1B C2B C3B O1B . . . . -178.54(12) ?
C1B C2B C3B C4B . . . . 57.79(18) ?
O1B C3B C4B C24B . . . . -47.93(18) ?
C2B C3B C4B C24B . . . . 73.85(17) ?
O1B C3B C4B C23B . . . . 69.80(17) ?
C2B C3B C4B C23B . . . . -168.41(14) ?
O1B C3B C4B C5B . . . . -173.53(13) ?
C2B C3B C4B C5B . . . . -51.75(17) ?
C24B C4B C5B C6B . . . . 57.20(19) ?
C23B C4B C5B C6B . . . . -63.45(18) ?
C3B C4B C5B C6B . . . . -179.14(14) ?
C24B C4B C5B C10B . . . . -73.97(18) ?
C23B C4B C5B C10B . . . . 165.37(13) ?
C3B C4B C5B C10B . . . . 49.69(17) ?
C10B C5B C6B C7B . . . . -63.43(17) ?
C4B C5B C6B C7B . . . . 161.60(14) ?
C5B C6B C7B C8B . . . . 55.46(19) ?
C6B C7B C8B C26B . . . . 75.53(17) ?
C6B C7B C8B C9B . . . . -45.43(18) ?
C6B C7B C8B C14B . . . . -164.04(13) ?
C7B C8B C9B C11B . . . . 178.20(14) ?
C26B C8B C9B C11B . . . . 58.57(17) ?
C14B C8B C9B C11B . . . . -61.82(17) ?
C7B C8B C9B C10B . . . . 46.79(18) ?
C26B C8B C9B C10B . . . . -72.84(17) ?
C14B C8B C9B C10B . . . . 166.77(13) ?
C2B C1B C10B C25B . . . . -70.40(17) ?
C2B C1B C10B C5B . . . . 52.00(17) ?
C2B C1B C10B C9B . . . . 166.52(13) ?
C6B C5B C10B C1B . . . . 176.57(13) ?
C4B C5B C10B C1B . . . . -50.41(17) ?
C6B C5B C10B C25B . . . . -64.80(17) ?
C4B C5B C10B C25B . . . . 68.22(17) ?
C6B C5B C10B C9B . . . . 60.85(15) ?
C4B C5B C10B C9B . . . . -166.13(12) ?
C11B C9B C10B C1B . . . . 59.73(17) ?
C8B C9B C10B C1B . . . . -170.44(13) ?
C11B C9B C10B C25B . . . . -59.15(18) ?
C8B C9B C10B C25B . . . . 70.68(18) ?
C11B C9B C10B C5B . . . . 175.62(13) ?
C8B C9B C10B C5B . . . . -54.54(16) ?
C8B C9B C11B C12B . . . . 35.28(19) ?
C10B C9B C11B C12B . . . . 168.52(13) ?
C9B C11B C12B C13B . . . . -5.0(3) ?
C11B C12B C13B C18B . . . . 179.16(15) ?
C11B C12B C13B C14B . . . . 2.5(3) ?
C12B C13B C14B C27B . . . . 92.89(19) ?
C18B C13B C14B C27B . . . . -83.77(17) ?
C12B C13B C14B C15B . . . . -149.83(16) ?
C18B C13B C14B C15B . . . . 33.5(2) ?
C12B C13B C14B C8B . . . . -29.3(2) ?
C18B C13B C14B C8B . . . . 154.02(13) ?
C7B C8B C14B C13B . . . . 177.90(13) ?
C26B C8B C14B C13B . . . . -62.66(17) ?
C9B C8B C14B C13B . . . . 58.07(16) ?
C7B C8B C14B C27B . . . . 59.45(18) ?
C26B C8B C14B C27B . . . . 178.88(15) ?
C9B C8B C14B C27B . . . . -60.38(18) ?
C7B C8B C14B C15B . . . . -59.64(17) ?
C26B C8B C14B C15B . . . . 59.79(18) ?
C9B C8B C14B C15B . . . . -179.47(13) ?
C13B C14B C15B C16B . . . . -35.3(2) ?
C27B C14B C15B C16B . . . . 81.70(18) ?
C8B C14B C15B C16B . . . . -155.77(14) ?
C14B C15B C16B C17B . . . . 50.7(2) ?
C15B C16B C17B C28B . . . . 62.82(18) ?
C15B C16B C17B C18B . . . . -59.97(18) ?
C15B C16B C17B C22B . . . . 177.62(13) ?
C12B C13B C18B C19B . . . . -94.9(2) ?
C14B C13B C18B C19B . . . . 81.82(19) ?
C12B C13B C18B C17B . . . . 138.96(17) ?
C14B C13B C18B C17B . . . . -44.3(2) ?
C16B C17B C18B C13B . . . . 55.20(18) ?
C28B C17B C18B C13B . . . . -67.57(19) ?
C22B C17B C18B C13B . . . . 178.20(15) ?
C16B C17B C18B C19B . . . . -71.90(18) ?
C28B C17B C18B C19B . . . . 165.33(15) ?
C22B C17B C18B C19B . . . . 51.1(2) ?
C13B C18B C19B C20B . . . . 179.45(16) ?
C17B C18B C19B C20B . . . . -54.7(2) ?
C18B C19B C20B C30B . . . . -67.1(2) ?
C18B C19B C20B C29B . . . . 172.74(17) ?
C18B C19B C20B C21B . . . . 54.9(2) ?
C30B C20B C21B C22B . . . . 67.6(2) ?
C29B C20B C21B C22B . . . . -172.67(17) ?
C19B C20B C21B C22B . . . . -54.8(2) ?
C20B C21B C22B C17B . . . . 55.9(2) ?
C16B C17B C22B C21B . . . . 69.4(2) ?
C28B C17B C22B C21B . . . . -171.41(17) ?
C18B C17B C22B C21B . . . . -52.6(2) ?
C16B C17B C28B O2B . . . . 23.8(2) ?
C18B C17B C28B O2B . . . . 145.84(16) ?
C22B C17B C28B O2B . . . . -95.76(19) ?
C16B C17B C28B O3B . . . . -160.88(15) ?
C18B C17B C28B O3B . . . . -38.9(2) ?
C22B C17B C28B O3B . . . . 79.55(19) ?
C1BB O1BA C1BA C2BA . . . . -17.4(10) ?
C1BA O1BA C1BB C2BB . . . . -4.0(7) ?
